data_7113013
loop_
_publ_author_name
'Chow, Ernest H. H.'
'Strobridge, Fiona C.'
'Frisci\'c, Tomislav'

_publ_section_title
;
 Mechanochemistry of magnesium oxide revisited: facile derivatisation of
 pharmaceuticals using coordination and supramolecular chemistry.
;
_journal_issue 34
_journal_name_full 'Chemical communications (Cambridge, England)'
_journal_page_first 6368
_journal_page_last 6370
_journal_paper_doi 10.1039/c0cc01337d
_journal_volume 46
_journal_year 2010
_chemical_formula_sum 'C26 H50 Mg O12'
_chemical_formula_weight 578.97
_chemical_name_common 'magnesium ibuprofenate octahydrate'
_chemical_name_systematic
;
magnesium ibuprofenate octahydrate
;
_space_group_IT_number 2
_symmetry_cell_setting triclinic
_symmetry_space_group_name_Hall '-P 1'
_symmetry_space_group_name_H-M 'P -1'
_atom_sites_solution_hydrogens geom
_atom_sites_solution_primary direct
_atom_sites_solution_secondary difmap
_audit_creation_method SHELXL-97
_cell_angle_alpha 94.04(3)
_cell_angle_beta 90.56(2)
_cell_angle_gamma 117.13(4)
_cell_formula_units_Z 1
_cell_length_a 6.2437(17)
_cell_length_b 6.461(3)
_cell_length_c 23.564(5)
_cell_measurement_reflns_used 46
_cell_measurement_temperature 293(2)
_cell_measurement_theta_max 39
_cell_measurement_theta_min 8
_cell_volume 843.0(6)
_computing_cell_refinement
;
CrysAlis RED 170 (Oxford Diffraction, 2003)
;
_computing_data_collection
;
CrysAlis CCD 170 (Oxford Diffraction, 2003)
;
_computing_data_reduction
;
CrysAlis RED 170 (Oxford Diffraction, 2003)
;
_computing_molecular_graphics 'ORTEP-3 (Farrugia, 1997)'
_computing_structure_refinement 'SHELXL-97 (Sheldrick, 1997)'
_computing_structure_solution 'SHELXS-97 (Sheldrick, 1997)'
_diffrn_ambient_temperature 295
_diffrn_measured_fraction_theta_full 0.968
_diffrn_measured_fraction_theta_max 0.946
_diffrn_measurement_device_type
;
Oxford Diffraction Xcalibur CCD
diffractometer
;
_diffrn_measurement_method 'omega scan'
_diffrn_radiation_monochromator graphite
_diffrn_radiation_source 'fine-focus sealed tube'
_diffrn_radiation_type MoK\a
_diffrn_radiation_wavelength 0.71073
_diffrn_reflns_av_R_equivalents 0.1436
_diffrn_reflns_av_sigmaI/netI 0.1788
_diffrn_reflns_limit_h_max 5
_diffrn_reflns_limit_h_min -8
_diffrn_reflns_limit_k_max 8
_diffrn_reflns_limit_k_min -8
_diffrn_reflns_limit_l_max 30
_diffrn_reflns_limit_l_min -29
_diffrn_reflns_number 6647
_diffrn_reflns_theta_full 25.00
_diffrn_reflns_theta_max 27.22
_diffrn_reflns_theta_min 4.20
_exptl_absorpt_coefficient_mu 0.105
_exptl_absorpt_correction_T_max 0.98912
_exptl_absorpt_correction_T_min 0.94671
_exptl_absorpt_correction_type analytical
_exptl_absorpt_process_details 'N.W. Alcock (1970). Cryst. Computing, p271'
_exptl_crystal_colour colourless
_exptl_crystal_density_diffrn 1.140
_exptl_crystal_density_method 'not measured'
_exptl_crystal_description prism
_exptl_crystal_F_000 314
_exptl_crystal_size_max 0.67
_exptl_crystal_size_mid 0.53
_exptl_crystal_size_min 0.11
_refine_diff_density_max 0.390
_refine_diff_density_min -0.323
_refine_diff_density_rms 0.073
_refine_ls_extinction_method none
_refine_ls_goodness_of_fit_ref 0.810
_refine_ls_hydrogen_treatment constr
_refine_ls_matrix_type full
_refine_ls_number_parameters 179
_refine_ls_number_reflns 3563
_refine_ls_number_restraints 36
_refine_ls_restrained_S_all 0.841
_refine_ls_R_factor_all 0.1616
_refine_ls_R_factor_gt 0.0922
_refine_ls_shift/su_max 0.010
_refine_ls_shift/su_mean 0.001
_refine_ls_structure_factor_coef Fsqd
_refine_ls_weighting_details 'calc w=1/[\s^2^(Fo^2^)+(0.1464P)^2^+0.0000P] where P=(Fo^2^+2Fc^2^)/3'
_refine_ls_weighting_scheme calc
_refine_ls_wR_factor_gt 0.2316
_refine_ls_wR_factor_ref 0.2617
_reflns_number_gt 1507
_reflns_number_total 3563
_reflns_threshold_expression >2sigma(I)
_cod_data_source_file c0cc01337d.txt
_cod_data_source_block Mg-ibu-RT
_cod_original_cell_volume 843.0(5)
_cod_original_sg_symbol_H-M P-1
_cod_database_code 7113013

loop_
_symmetry_equiv_pos_as_xyz
'x, y, z'
'-x, -y, -z'

loop_
_atom_site_label
_atom_site_type_symbol
_atom_site_fract_x
_atom_site_fract_y
_atom_site_fract_z
_atom_site_U_iso_or_equiv
_atom_site_adp_type
_atom_site_occupancy
_atom_site_symmetry_multiplicity
_atom_site_calc_flag
_atom_site_refinement_flags
Mg1 Mg 0.0000 0.0000 0.0000 0.0420(5) Uani 1 2 d S
O1 O 0.3669(4) 0.1693(5) 0.00380(11) 0.0572(7) Uani 1 1 d .
O2 O 0.0120(4) 0.1561(5) 0.07953(12) 0.0579(8) Uani 1 1 d .
O3 O 0.0052(5) -0.2866(4) 0.03625(13) 0.0638(8) Uani 1 1 d .
O4 O 0.6538(5) 0.2798(6) 0.10059(14) 0.0786(10) Uani 1 1 d .
O5 O 0.4336(5) 0.4267(5) 0.14155(12) 0.0622(8) Uani 1 1 d .
O1W O 0.3965(5) -0.2107(5) 0.09969(15) 0.0764(10) Uani 1 1 d .
C1 C 0.5650(9) 0.2490(8) 0.2542(2) 0.0931(17) Uani 1 1 d D
H1 H 0.4279 0.2362 0.2351 0.112 Uiso 1 1 calc R
C2 C 0.7858(7) 0.3847(6) 0.23450(18) 0.0588(11) Uani 1 1 d D
C3 C 0.9858(10) 0.4016(8) 0.2645(2) 0.0929(17) Uani 1 1 d D
H3 H 1.1391 0.4937 0.2522 0.112 Uiso 1 1 calc R
C4 C 0.9596(16) 0.2826(13) 0.3128(3) 0.154(3) Uani 1 1 d D
H4 H 1.0959 0.2952 0.3322 0.185 Uiso 1 1 calc R
C5 C 0.736(2) 0.1465(15) 0.3324(3) 0.182(4) Uani 1 1 d D
C6 C 0.5407(14) 0.1285(13) 0.3028(3) 0.147(3) Uani 1 1 d D
H6 H 0.3876 0.0342 0.3149 0.176 Uiso 1 1 calc R
C7 C 0.6219(6) 0.4082(7) 0.13933(18) 0.0510(10) Uani 1 1 d .
C8 C 0.8220(7) 0.5361(7) 0.18485(18) 0.0583(11) Uani 1 1 d .
H8 H 0.9735 0.5601 0.1679 0.070 Uiso 1 1 calc R
C9 C 0.8450(11) 0.7747(8) 0.2038(2) 0.0956(17) Uani 1 1 d .
H9A H 0.8549 0.8582 0.1710 0.143 Uiso 1 1 calc R
H9B H 0.9880 0.8600 0.2279 0.143 Uiso 1 1 calc R
H9C H 0.7068 0.7569 0.2245 0.143 Uiso 1 1 calc R
C10 C 0.687(3) 0.012(2) 0.3862(5) 0.345(13) Uani 1 1 d DU
H10A H 0.8223 0.1027 0.4130 0.414 Uiso 1 1 calc R
H10B H 0.5469 0.0150 0.4027 0.414 Uiso 1 1 calc R
C11 C 0.647(4) -0.236(3) 0.3844(6) 0.307(11) Uani 1 1 d DU
H11 H 0.5314 -0.3382 0.3539 0.369 Uiso 1 1 calc R
C12 C 0.563(4) -0.307(3) 0.4455(6) 0.371(13) Uani 1 1 d DU
H12A H 0.6830 -0.2005 0.4734 0.556 Uiso 1 1 calc R
H12B H 0.5393 -0.4623 0.4493 0.556 Uiso 1 1 calc R
H12C H 0.4137 -0.3002 0.4514 0.556 Uiso 1 1 calc R
C13 C 0.910(4) -0.198(5) 0.3756(11) 0.397(16) Uani 1 1 d DU
H13A H 0.9427 -0.1872 0.3359 0.596 Uiso 1 1 calc R
H13B H 0.9276 -0.3271 0.3886 0.596 Uiso 1 1 calc R
H13C H 1.0220 -0.0562 0.3968 0.596 Uiso 1 1 calc R
H2O H 0.1220 -0.2591 0.0666 0.080 Uiso 1 1 d .
H4O H 0.1155 0.2298 0.1005 0.080 Uiso 1 1 d .
H3O H -0.0987 0.2041 0.0909 0.080 Uiso 1 1 d .
H5O H 0.4215 -0.3061 0.1178 0.080 Uiso 1 1 d .
H1O H -0.0800 -0.4108 0.0387 0.080 Uiso 1 1 d .
H6O H 0.4820 -0.0681 0.1077 0.080 Uiso 1 1 d .
H7O H 0.4464 0.1793 -0.0275 0.080 Uiso 1 1 d .
H8O H 0.4544 0.2200 0.0317 0.080 Uiso 1 1 d .

loop_
_atom_site_aniso_label
_atom_site_aniso_U_11
_atom_site_aniso_U_22
_atom_site_aniso_U_33
_atom_site_aniso_U_23
_atom_site_aniso_U_13
_atom_site_aniso_U_12
Mg1 0.0292(8) 0.0481(10) 0.0505(11) 0.0044(7) -0.0047(7) 0.0195(7)
O1 0.0332(13) 0.0774(18) 0.0586(17) -0.0017(13) -0.0052(11) 0.0245(13)
O2 0.0392(14) 0.0751(17) 0.0602(18) -0.0108(13) -0.0116(11) 0.0295(13)
O3 0.0556(17) 0.0555(16) 0.079(2) 0.0187(14) -0.0111(14) 0.0228(14)
O4 0.0550(18) 0.117(3) 0.073(2) -0.0256(19) -0.0175(14) 0.0529(18)
O5 0.0454(15) 0.0732(18) 0.073(2) -0.0061(14) -0.0113(13) 0.0330(14)
O1W 0.0576(18) 0.0727(18) 0.104(3) 0.0289(17) -0.0043(16) 0.0313(16)
C1 0.070(3) 0.131(5) 0.092(4) 0.049(4) 0.012(3) 0.052(3)
C2 0.048(2) 0.061(2) 0.067(3) 0.007(2) -0.0073(19) 0.024(2)
C3 0.062(3) 0.094(4) 0.115(5) 0.030(3) -0.026(3) 0.027(3)
C4 0.113(6) 0.170(7) 0.165(8) 0.076(6) -0.053(5) 0.045(6)
C5 0.145(8) 0.250(11) 0.168(9) 0.141(8) 0.000(6) 0.089(8)
C6 0.122(6) 0.205(8) 0.147(7) 0.112(6) 0.040(5) 0.091(6)
C7 0.036(2) 0.056(2) 0.058(3) 0.0099(19) 0.0003(17) 0.0176(18)
C8 0.040(2) 0.060(2) 0.065(3) 0.0002(19) -0.0121(18) 0.0153(19)
C9 0.111(4) 0.061(3) 0.089(4) -0.001(3) -0.043(3) 0.019(3)
C10 0.207(14) 0.44(3) 0.37(2) 0.27(2) -0.026(13) 0.097(16)
C11 0.41(3) 0.33(2) 0.207(14) 0.188(15) 0.046(15) 0.17(2)
C12 0.53(3) 0.343(19) 0.30(2) 0.242(18) 0.074(19) 0.22(2)
C13 0.41(3) 0.35(2) 0.31(2) 0.05(2) 0.07(2) 0.06(2)

loop_
_atom_type_symbol
_atom_type_description
_atom_type_scat_dispersion_real
_atom_type_scat_dispersion_imag
_atom_type_scat_source
C C 0.0033 0.0016 'International Tables Vol C Tables 4.2.6.8 and 6.1.1.4'
H H 0.0000 0.0000 'International Tables Vol C Tables 4.2.6.8 and 6.1.1.4'
O O 0.0106 0.0060 'International Tables Vol C Tables 4.2.6.8 and 6.1.1.4'
Mg Mg 0.0486 0.0363 'International Tables Vol C Tables 4.2.6.8 and 6.1.1.4'

loop_
_geom_angle_atom_site_label_1
_geom_angle_atom_site_label_2
_geom_angle_atom_site_label_3
_geom_angle
_geom_angle_site_symmetry_1
_geom_angle_site_symmetry_3
O1 Mg1 O1 180.00(7) 2 .
O1 Mg1 O2 92.18(10) 2 .
O1 Mg1 O2 87.82(10) . .
O1 Mg1 O2 87.82(10) 2 2
O1 Mg1 O2 92.18(10) . 2
O2 Mg1 O2 180.00(7) . 2
O1 Mg1 O3 90.41(11) 2 2
O1 Mg1 O3 89.59(11) . 2
O2 Mg1 O3 89.56(11) . 2
O2 Mg1 O3 90.44(11) 2 2
O1 Mg1 O3 89.59(11) 2 .
O1 Mg1 O3 90.41(11) . .
O2 Mg1 O3 90.44(11) . .
O2 Mg1 O3 89.56(11) 2 .
O3 Mg1 O3 180.00(14) 2 .
C2 C1 C6 121.1(5) . .
C1 C2 C3 117.7(5) . .
C1 C2 C8 122.8(4) . .
C3 C2 C8 119.1(4) . .
C4 C3 C2 120.6(5) . .
C3 C4 C5 121.2(7) . .
C6 C5 C4 118.0(6) . .
C6 C5 C10 116.6(10) . .
C4 C5 C10 125.3(9) . .
C5 C6 C1 121.2(7) . .
O5 C7 O4 122.3(4) . .
O5 C7 C8 120.1(4) . .
O4 C7 C8 117.6(3) . .
C7 C8 C9 111.7(4) . .
C7 C8 C2 110.1(3) . .
C9 C8 C2 112.6(4) . .
C11 C10 C5 122.3(7) . .
C10 C11 C13 100.0(16) . .
C10 C11 C12 103.1(11) . .
C13 C11 C12 112.3(16) . .

loop_
_geom_bond_atom_site_label_1
_geom_bond_atom_site_label_2
_geom_bond_distance
_geom_bond_site_symmetry_2
Mg1 O1 2.037(2) 2
Mg1 O1 2.037(2) .
Mg1 O2 2.048(3) .
Mg1 O2 2.048(3) 2
Mg1 O3 2.107(3) 2
Mg1 O3 2.107(3) .
O4 C7 1.268(5) .
O5 C7 1.236(4) .
C1 C2 1.361(6) .
C1 C6 1.400(8) .
C2 C3 1.385(6) .
C2 C8 1.530(6) .
C3 C4 1.387(9) .
C4 C5 1.375(12) .
C5 C6 1.352(11) .
C5 C10 1.540(9) .
C7 C8 1.517(6) .
C8 C9 1.515(7) .
C10 C11 1.500(10) .
C11 C13 1.566(10) .
C11 C12 1.566(9) .
